data_2234776
loop_
_publ_author_name
'Ramirez, Amanda L.'
'Chan, Benny C.'
'de Lill, Daniel T.'

_publ_section_title
;
 Benzo[1,2-<i>b</i>:4,5-<i>b</i>']dithiophene-4,8-dione
;
_journal_coeditor_code RN2094
_journal_issue 5
_journal_name_full 'Acta Crystallographica Section E'
_journal_page_first o1428
_journal_paper_doi 10.1107/S1600536812015826
_journal_volume 68
_journal_year 2012
_chemical_formula_iupac 'C10 H4 O2 S2'
_chemical_formula_moiety 'C10 H4 O2 S2'
_chemical_formula_sum 'C10 H4 O2 S2'
_chemical_formula_weight 220.25
_chemical_name_common
;
4,10-dithiatricyclo[7.3.0.0^3,7^]dodeca-1(9),3(7),5,11-tetraene-2,8-dione
;
_chemical_name_systematic
;
Benzo[1,2-<i>b</i>:4,5-<i>b</i>']dithiophene-4,8-dione
;
_space_group_IT_number 14
_space_group_name_Hall '-P 2yn'
_symmetry_cell_setting monoclinic
_symmetry_space_group_name_Hall '-P 2yn'
_symmetry_space_group_name_H-M 'P 1 21/n 1'
_atom_sites_solution_hydrogens geom
_atom_sites_solution_primary direct
_atom_sites_solution_secondary difmap
_audit_creation_method SHELXL-97
_cell_angle_alpha 90.00
_cell_angle_beta 97.3710(10)
_cell_angle_gamma 90.00
_cell_formula_units_Z 2
_cell_length_a 5.6402(5)
_cell_length_b 5.7745(5)
_cell_length_c 13.6223(12)
_cell_measurement_reflns_used 2545
_cell_measurement_temperature 296(2)
_cell_measurement_theta_max 55.174
_cell_measurement_theta_min 6.031
_cell_volume 440.00(7)
_computing_cell_refinement 'SAINT (Bruker, 2009)'
_computing_data_collection 'APEX2 (Bruker, 2010)'
_computing_data_reduction 'SAINT (Bruker, 2009)'
_computing_molecular_graphics 'CrystalMaker (Palmer, 2009)'
_computing_publication_material 'SHELXTL (Sheldrick, 2008)'
_computing_structure_refinement 'SHELXL97 (Sheldrick, 2008)'
_computing_structure_solution 'SHELXS97 (Sheldrick, 2008)'
_diffrn_ambient_temperature 296(2)
_diffrn_measured_fraction_theta_full 1.000
_diffrn_measured_fraction_theta_max 0.937
_diffrn_measurement_device_type 'Bruker APEXII'
_diffrn_measurement_method 'Fixed Chi'
_diffrn_radiation_monochromator graphite
_diffrn_radiation_source 'fine-focus sealed tube'
_diffrn_radiation_type MoK\a
_diffrn_radiation_wavelength 0.71073
_diffrn_reflns_av_R_equivalents 0.0723
_diffrn_reflns_av_sigmaI/netI 0.0441
_diffrn_reflns_limit_h_max 7
_diffrn_reflns_limit_h_min -7
_diffrn_reflns_limit_k_max 7
_diffrn_reflns_limit_k_min -7
_diffrn_reflns_limit_l_max 17
_diffrn_reflns_limit_l_min -18
_diffrn_reflns_number 4888
_diffrn_reflns_theta_full 25.00
_diffrn_reflns_theta_max 28.63
_diffrn_reflns_theta_min 3.02
_diffrn_standards_decay_% 0
_diffrn_standards_interval_count 0
_diffrn_standards_interval_time 0
_diffrn_standards_number 0
_exptl_absorpt_coefficient_mu 0.567
_exptl_absorpt_correction_T_max 0.9777
_exptl_absorpt_correction_T_min 0.9550
_exptl_absorpt_correction_type multi-scan
_exptl_absorpt_process_details '(SADABS; Sheldrick, 2001)'
_exptl_crystal_colour 'clear yellow'
_exptl_crystal_density_diffrn 1.662
_exptl_crystal_density_method 'not measured'
_exptl_crystal_description 'prismatic block'
_exptl_crystal_F_000 224
_exptl_crystal_size_max 0.08
_exptl_crystal_size_mid 0.06
_exptl_crystal_size_min 0.04
_refine_diff_density_max 0.776
_refine_diff_density_min -0.568
_refine_ls_extinction_method none
_refine_ls_goodness_of_fit_ref 1.093
_refine_ls_hydrogen_treatment constr
_refine_ls_matrix_type full
_refine_ls_number_parameters 64
_refine_ls_number_reflns 1062
_refine_ls_number_restraints 0
_refine_ls_restrained_S_all 1.093
_refine_ls_R_factor_all 0.0802
_refine_ls_R_factor_gt 0.0683
_refine_ls_shift/su_max 0.000
_refine_ls_shift/su_mean 0.000
_refine_ls_structure_factor_coef Fsqd
_refine_ls_weighting_details 'calc w=1/[\s^2^(Fo^2^)+(0.1499P)^2^+0.2282P] where P=(Fo^2^+2Fc^2^)/3'
_refine_ls_weighting_scheme calc
_refine_ls_wR_factor_gt 0.2274
_refine_ls_wR_factor_ref 0.2375
_reflns_number_gt 815
_reflns_number_total 1062
_reflns_threshold_expression I>2sigma(I)
_cod_data_source_file rn2094.cif
_cod_data_source_block I
_cod_original_sg_symbol_H-M 'P 21/n'
_cod_database_code 2234776
_cod_database_fobs_code 2234776

loop_
_symmetry_equiv_pos_as_xyz
'x, y, z'
'-x+1/2, y+1/2, -z+1/2'
'-x, -y, -z'
'x-1/2, -y-1/2, z-1/2'

loop_
_atom_site_type_symbol
_atom_site_label
_atom_site_fract_x
_atom_site_fract_y
_atom_site_fract_z
_atom_site_U_iso_or_equiv
_atom_site_adp_type
_atom_site_calc_flag
_atom_site_refinement_flags
_atom_site_occupancy
_atom_site_symmetry_multiplicity
S S1 0.13427(18) 0.25931(18) 0.81226(8) 0.0558(5) Uani d . 1 1
O O1 0.3782(5) 0.6780(5) 0.9199(2) 0.0540(8) Uani d . 1 1
C C1 -0.0936(7) 0.0712(6) 0.8176(3) 0.0517(9) Uani d . 1 1
H H1 -0.1261 -0.0467 0.7714 0.062 Uiso calc R 1 1
C C2 0.0689(6) 0.3977(5) 0.9156(2) 0.0379(7) Uani d . 1 1
C C3 0.2074(6) 0.5981(5) 0.9569(2) 0.0390(8) Uani d . 1 1
C C4 -0.1243(5) 0.3053(5) 0.9539(2) 0.0366(7) Uani d . 1 1
C C5 -0.2363(6) 0.1035(5) 0.8983(2) 0.0421(8) Uani d . 1 1
H H5 -0.3675 0.0174 0.9120 0.050 Uiso calc R 1 1

loop_
_atom_site_aniso_label
_atom_site_aniso_U_11
_atom_site_aniso_U_22
_atom_site_aniso_U_33
_atom_site_aniso_U_12
_atom_site_aniso_U_13
_atom_site_aniso_U_23
S1 0.0531(8) 0.0612(8) 0.0549(8) -0.0008(4) 0.0137(5) -0.0091(4)
O1 0.0442(14) 0.0666(17) 0.0540(15) -0.0147(12) 0.0175(11) 0.0106(13)
C1 0.0493(19) 0.0468(19) 0.058(2) -0.0021(15) 0.0037(16) -0.0143(16)
C2 0.0371(15) 0.0388(16) 0.0384(15) 0.0010(12) 0.0079(12) 0.0028(12)
C3 0.0345(15) 0.0416(16) 0.0413(16) -0.0041(13) 0.0066(12) 0.0096(13)
C4 0.0339(16) 0.0348(15) 0.0406(17) -0.0034(12) 0.0037(13) 0.0043(12)
C5 0.0534(19) 0.0295(14) 0.0394(16) 0.0089(13) -0.0091(14) -0.0053(12)

loop_
_atom_type_symbol
_atom_type_description
_atom_type_scat_dispersion_real
_atom_type_scat_dispersion_imag
_atom_type_scat_source
C C 0.0033 0.0016 'International Tables Vol C Tables 4.2.6.8 and 6.1.1.4'
H H 0.0000 0.0000 'International Tables Vol C Tables 4.2.6.8 and 6.1.1.4'
O O 0.0106 0.0060 'International Tables Vol C Tables 4.2.6.8 and 6.1.1.4'
S S 0.1246 0.1234 'International Tables Vol C Tables 4.2.6.8 and 6.1.1.4'

loop_
_geom_angle_atom_site_label_1
_geom_angle_atom_site_label_2
_geom_angle_atom_site_label_3
_geom_angle_site_symmetry_1
_geom_angle_site_symmetry_3
_geom_angle
C1 S1 C2 . . 91.10(17)
C5 C1 S1 . . 116.6(3)
C5 C1 H1 . . 121.7
S1 C1 H1 . . 121.7
C4 C2 C3 . . 124.7(3)
C4 C2 S1 . . 113.5(3)
C3 C2 S1 . . 121.8(2)
O1 C3 C2 . . 123.0(3)
O1 C3 C4 . 3_567 123.0(3)
C2 C3 C4 . 3_567 114.0(3)
C2 C4 C3 . 3_567 121.3(3)
C2 C4 C5 . . 114.7(3)
C3 C4 C5 3_567 . 124.0(3)
C1 C5 C4 . . 104.2(3)
C1 C5 H5 . . 127.9
C4 C5 H5 . . 127.9

loop_
_geom_bond_atom_site_label_1
_geom_bond_atom_site_label_2
_geom_bond_site_symmetry_2
_geom_bond_distance
S1 C1 . 1.691(4)
S1 C2 . 1.700(3)
O1 C3 . 1.232(4)
C1 C5 . 1.455(5)
C1 H1 . 0.9300
C2 C4 . 1.374(4)
C2 C3 . 1.467(5)
C3 C4 3_567 1.468(5)
C4 C3 3_567 1.468(5)
C4 C5 . 1.486(4)
C5 H5 . 0.9300

loop_
_geom_hbond_atom_site_label_D
_geom_hbond_atom_site_label_H
_geom_hbond_atom_site_label_A
_geom_hbond_site_symmetry_A
_geom_hbond_distance_DH
_geom_hbond_distance_HA
_geom_hbond_distance_DA
_geom_hbond_angle_DHA
C5 H5 O1 1_445 0.93 2.44 3.319(4) 158
